data_2216118
loop_
_publ_author_name
'Wang, Yun Jie'
'Li, Hao Hong'
'Chen, Zhi Rong'
'Huang, Chang Cang'
'Liu, Ji Bo'

_publ_section_title
;
 1-Propylquinolinium triiodidocuprate(I)
;
_journal_coeditor_code SJ2354
_journal_issue 11
_journal_name_full 'Acta Crystallographica Section E'
_journal_page_first m2736
_journal_page_last m2736
_journal_paper_doi 10.1107/S1600536807049136
_journal_volume 63
_journal_year 2007
_chemical_formula_iupac '(C12 H14 N)2 [Cu I3]'
_chemical_formula_moiety '2(C12 H14 N +), Cu I3 2-'
_chemical_formula_sum 'C24 H28 Cu I3 N2'
_chemical_formula_weight 788.73
_chemical_name_systematic
;
1-Propylquinolinium triiodidocuprate(I)
;
_space_group_IT_number 2
_symmetry_cell_setting triclinic
_symmetry_space_group_name_Hall '-P 1'
_symmetry_space_group_name_H-M 'P -1'
_atom_sites_solution_hydrogens geom
_atom_sites_solution_primary direct
_atom_sites_solution_secondary difmap
_audit_creation_method SHELXL-97
_cell_angle_alpha 81.27(3)
_cell_angle_beta 76.03(3)
_cell_angle_gamma 72.82(3)
_cell_formula_units_Z 2
_cell_length_a 9.4373(19)
_cell_length_b 9.5500(19)
_cell_length_c 16.175(3)
_cell_measurement_reflns_used 18
_cell_measurement_temperature 293(2)
_cell_measurement_theta_max 15
_cell_measurement_theta_min 12
_cell_volume 1346.5(5)
_computing_cell_refinement 'TEXRAY (Molecular Structure Corporation, 1999)'
_computing_data_collection 'TEXRAY (Molecular Structure Corporation, 1999)'
_computing_data_reduction 'TEXSAN (Molecular Structure Corporation, 1999)'
_computing_molecular_graphics 'ORTEX (McArdle, 1995)'
_computing_publication_material 'SHELXL97 (Sheldrick, 1997)'
_computing_structure_refinement 'SHELXL97 (Sheldrick, 1997)'
_computing_structure_solution 'SHELXS97 (Sheldrick, 1997)'
_diffrn_ambient_temperature 293(2)
_diffrn_measured_fraction_theta_full 0.963
_diffrn_measured_fraction_theta_max 0.963
_diffrn_measurement_device_type 'Rigaku R-AXIS RAPID Imaging Plate'
_diffrn_measurement_method \w
_diffrn_radiation_monochromator graphite
_diffrn_radiation_source 'rotor target'
_diffrn_radiation_type MoK\a
_diffrn_radiation_wavelength 0.71073
_diffrn_reflns_av_R_equivalents 0.0523
_diffrn_reflns_av_sigmaI/netI 0.0730
_diffrn_reflns_limit_h_max 12
_diffrn_reflns_limit_h_min -12
_diffrn_reflns_limit_k_max 12
_diffrn_reflns_limit_k_min -12
_diffrn_reflns_limit_l_max 21
_diffrn_reflns_limit_l_min -21
_diffrn_reflns_number 12812
_diffrn_reflns_theta_full 27.48
_diffrn_reflns_theta_max 27.48
_diffrn_reflns_theta_min 3.10
_diffrn_standards_number 0
_exptl_absorpt_coefficient_mu 4.263
_exptl_absorpt_correction_T_max 0.506
_exptl_absorpt_correction_T_min 0.443
_exptl_absorpt_correction_type multi-scan
_exptl_absorpt_process_details '(TEXRAY; Molecular Structure Corporation, 1999)'
_exptl_crystal_colour Red
_exptl_crystal_density_diffrn 1.945
_exptl_crystal_density_method 'not measured'
_exptl_crystal_description Block
_exptl_crystal_F_000 748.0
_exptl_crystal_size_max 0.20
_exptl_crystal_size_mid 0.18
_exptl_crystal_size_min 0.16
_refine_diff_density_max 0.694
_refine_diff_density_min -1.158
_refine_ls_extinction_coef 0.0010(2)
_refine_ls_extinction_expression Fc^*^=kFc[1+0.001xFc^2^\l^3^/sin(2\q)]^-1/4^
_refine_ls_extinction_method 'SHELXL97 (Sheldrick, 1997)'
_refine_ls_goodness_of_fit_ref 0.867
_refine_ls_hydrogen_treatment constr
_refine_ls_matrix_type full
_refine_ls_number_parameters 273
_refine_ls_number_reflns 6176
_refine_ls_number_restraints 0
_refine_ls_restrained_S_all 0.867
_refine_ls_R_factor_all 0.0698
_refine_ls_R_factor_gt 0.0429
_refine_ls_shift/su_max 0.001
_refine_ls_shift/su_mean 0.000
_refine_ls_structure_factor_coef Fsqd
_refine_ls_weighting_details 'calc w=1/[\s^2^(Fo^2^)+(0.0369P)^2^] where P=(Fo^2^+2Fc^2^)/3'
_refine_ls_weighting_scheme calc
_refine_ls_wR_factor_gt 0.1234
_refine_ls_wR_factor_ref 0.1487
_reflns_number_gt 4121
_reflns_number_total 6176
_reflns_threshold_expression I>2\s(I)
_cod_data_source_file sj2354.cif
_cod_data_source_block I
_cod_depositor_comments
;
The following automatic conversions were performed:
'_symmetry_cell_setting' value 'Triclinic' changed to 'triclinic'
according to '/home/saulius/struct/CIF-dictionaries/cif_core.dic'
dictionary named 'cif_core.dic' version 2.4.1 from 2010-06-29.

Automatic conversion script
Id: cif_fix_enum 1527 2010-12-29 10:47:43Z saulius 

The following automatic conversions were performed:

'_symmetry_cell_setting' value 'Triclinic' changed to 'triclinic'
according to /home/saulius/struct/CIF-dictionaries/cif_core.dic
dictionary named 'cif_core.dic' version 2.4.1 from 2010-06-29.

Automatic conversion script
Id: cif_fix_values 1715 2011-07-08 13:25:40Z adriana 
;
_cod_original_cell_volume 1346.4(5)
_cod_database_code 2216118
_cod_database_fobs_code 2216118

loop_
_symmetry_equiv_pos_as_xyz
'x, y, z'
'-x, -y, -z'

loop_
_atom_site_type_symbol
_atom_site_label
_atom_site_fract_x
_atom_site_fract_y
_atom_site_fract_z
_atom_site_U_iso_or_equiv
_atom_site_adp_type
_atom_site_calc_flag
_atom_site_refinement_flags
_atom_site_occupancy
I I1 0.55819(5) -0.00607(5) 0.24539(3) 0.05558(16) Uani d . 1
I I2 0.40382(5) 0.46869(5) 0.18593(3) 0.05692(16) Uani d . 1
I I3 0.09917(5) 0.25384(6) 0.36757(3) 0.06252(17) Uani d . 1
Cu Cu1 0.35344(9) 0.23210(9) 0.26816(5) 0.0511(2) Uani d . 1
N N2 -0.2782(5) 0.2353(6) 0.5522(3) 0.0471(12) Uani d . 1
N N1 0.8453(5) 0.2573(6) 0.0483(3) 0.0459(11) Uani d . 1
C C1 0.8245(8) 0.2374(8) 0.1316(5) 0.0577(17) Uani d . 1
H H1 0.7371 0.2131 0.1627 0.069 Uiso calc R 1
C C2 0.9279(9) 0.2515(10) 0.1745(5) 0.067(2) Uani d . 1
H H2 0.9104 0.2371 0.2338 0.081 Uiso calc R 1
C C3 1.0563(9) 0.2868(9) 0.1292(5) 0.0648(19) Uani d . 1
H H3 1.1266 0.2971 0.1578 0.078 Uiso calc R 1
C C4 1.0827(7) 0.3074(7) 0.0405(5) 0.0508(15) Uani d . 1
C C5 1.2143(8) 0.3423(8) -0.0111(6) 0.0625(19) Uani d . 1
H H5 1.2860 0.3564 0.0150 0.075 Uiso calc R 1
C C6 1.2376(9) 0.3554(9) -0.0963(6) 0.073(2) Uani d . 1
H H6 1.3282 0.3712 -0.1287 0.087 Uiso calc R 1
C C7 1.1263(9) 0.3454(9) -0.1371(5) 0.067(2) Uani d . 1
H H7 1.1419 0.3597 -0.1964 0.080 Uiso calc R 1
C C8 0.9949(8) 0.3150(8) -0.0912(5) 0.0538(16) Uani d . 1
H H8 0.9211 0.3096 -0.1188 0.065 Uiso calc R 1
C C9 0.9736(6) 0.2920(6) -0.0016(4) 0.0422(13) Uani d . 1
C C10 0.7275(7) 0.2378(7) 0.0078(4) 0.0498(15) Uani d . 1
H H10A 0.7120 0.3132 -0.0391 0.060 Uiso calc R 1
H H10B 0.6325 0.2504 0.0494 0.060 Uiso calc R 1
C C11 0.7708(8) 0.0875(8) -0.0257(5) 0.0581(17) Uani d . 1
H H11A 0.8718 0.0690 -0.0617 0.070 Uiso calc R 1
H H11B 0.7723 0.0122 0.0219 0.070 Uiso calc R 1
C C12 0.6596(10) 0.0795(10) -0.0766(7) 0.080(3) Uani d . 1
H H12A 0.6887 -0.0160 -0.0973 0.119 Uiso calc R 1
H H12B 0.6591 0.1532 -0.1241 0.119 Uiso calc R 1
H H12C 0.5600 0.0963 -0.0407 0.119 Uiso calc R 1
C C13 -0.3068(8) 0.1201(8) 0.5292(5) 0.0596(18) Uani d . 1
H H13 -0.2979 0.0339 0.5655 0.071 Uiso calc R 1
C C14 -0.3501(9) 0.1256(9) 0.4519(6) 0.069(2) Uani d . 1
H H14 -0.3675 0.0432 0.4364 0.083 Uiso calc R 1
C C15 -0.3662(8) 0.2494(9) 0.4005(5) 0.0636(19) Uani d . 1
H H15 -0.3962 0.2535 0.3493 0.076 Uiso calc R 1
C C16 -0.3382(7) 0.3746(8) 0.4227(4) 0.0539(16) Uani d . 1
C C17 -0.3528(8) 0.5081(11) 0.3699(5) 0.070(2) Uani d . 1
H H17 -0.3844 0.5166 0.3188 0.084 Uiso calc R 1
C C18 -0.3207(9) 0.6242(9) 0.3934(6) 0.071(2) Uani d . 1
H H18 -0.3310 0.7119 0.3585 0.085 Uiso calc R 1
C C19 -0.2729(9) 0.6120(9) 0.4690(6) 0.070(2) Uani d . 1
H H19 -0.2492 0.6920 0.4832 0.084 Uiso calc R 1
C C20 -0.2590(7) 0.4888(8) 0.5234(5) 0.0540(16) Uani d . 1
H H20 -0.2290 0.4847 0.5746 0.065 Uiso calc R 1
C C21 -0.2914(6) 0.3660(7) 0.5004(4) 0.0405(12) Uani d . 1
C C22 -0.2312(8) 0.2202(9) 0.6344(4) 0.0589(18) Uani d . 1
H H22A -0.2700 0.1451 0.6725 0.071 Uiso calc R 1
H H22B -0.2744 0.3124 0.6607 0.071 Uiso calc R 1
C C23 -0.0588(8) 0.1787(10) 0.6223(5) 0.068(2) Uani d . 1
H H23A -0.0150 0.0869 0.5955 0.082 Uiso calc R 1
H H23B -0.0196 0.2543 0.5850 0.082 Uiso calc R 1
C C24 -0.0146(11) 0.1621(15) 0.7068(7) 0.104(4) Uani d . 1
H H24A 0.0939 0.1359 0.6984 0.157 Uiso calc R 1
H H24B -0.0524 0.0863 0.7433 0.157 Uiso calc R 1
H H24C -0.0569 0.2534 0.7328 0.157 Uiso calc R 1

loop_
_atom_site_aniso_label
_atom_site_aniso_U_11
_atom_site_aniso_U_22
_atom_site_aniso_U_33
_atom_site_aniso_U_12
_atom_site_aniso_U_13
_atom_site_aniso_U_23
I1 0.0505(3) 0.0452(3) 0.0663(3) -0.01132(19) -0.0080(2) -0.0006(2)
I2 0.0560(3) 0.0485(3) 0.0628(3) -0.0133(2) -0.0149(2) 0.0082(2)
I3 0.0488(3) 0.0813(4) 0.0485(3) -0.0122(2) -0.00168(19) -0.0029(2)
Cu1 0.0473(4) 0.0574(5) 0.0480(5) -0.0128(4) -0.0118(3) -0.0015(4)
N2 0.037(2) 0.055(3) 0.046(3) -0.012(2) -0.005(2) -0.001(2)
N1 0.039(2) 0.051(3) 0.046(3) -0.012(2) -0.008(2) -0.003(2)
C1 0.061(4) 0.064(5) 0.047(4) -0.020(3) -0.009(3) 0.004(3)
C2 0.075(5) 0.088(6) 0.040(4) -0.027(4) -0.016(3) 0.010(4)
C3 0.071(5) 0.066(5) 0.065(5) -0.018(4) -0.033(4) 0.001(4)
C4 0.051(3) 0.049(4) 0.055(4) -0.013(3) -0.016(3) -0.006(3)
C5 0.043(3) 0.061(5) 0.086(6) -0.018(3) -0.010(3) -0.011(4)
C6 0.056(4) 0.068(5) 0.089(7) -0.028(4) 0.016(4) -0.018(4)
C7 0.076(5) 0.070(5) 0.047(4) -0.025(4) 0.011(4) -0.010(4)
C8 0.055(4) 0.055(4) 0.052(4) -0.020(3) -0.003(3) -0.007(3)
C9 0.043(3) 0.035(3) 0.046(4) -0.007(2) -0.008(2) -0.006(3)
C10 0.040(3) 0.057(4) 0.054(4) -0.014(3) -0.015(3) 0.003(3)
C11 0.057(4) 0.050(4) 0.072(5) -0.014(3) -0.020(3) -0.010(4)
C12 0.074(5) 0.068(5) 0.108(8) -0.022(4) -0.030(5) -0.016(5)
C13 0.055(4) 0.048(4) 0.071(5) -0.013(3) -0.011(3) 0.006(3)
C14 0.066(5) 0.068(5) 0.087(6) -0.023(4) -0.028(4) -0.018(5)
C15 0.055(4) 0.082(6) 0.058(5) -0.017(4) -0.013(3) -0.021(4)
C16 0.036(3) 0.076(5) 0.045(4) -0.013(3) -0.004(2) -0.006(3)
C17 0.042(3) 0.103(7) 0.052(5) -0.014(4) -0.011(3) 0.019(4)
C18 0.056(4) 0.064(5) 0.076(6) -0.010(4) -0.008(4) 0.025(4)
C19 0.053(4) 0.053(4) 0.094(7) -0.017(3) -0.001(4) 0.003(4)
C20 0.047(3) 0.055(4) 0.060(4) -0.014(3) -0.006(3) -0.011(3)
C21 0.032(3) 0.049(3) 0.039(3) -0.014(2) -0.003(2) -0.001(3)
C22 0.063(4) 0.084(5) 0.032(3) -0.024(4) -0.014(3) 0.001(3)
C23 0.058(4) 0.085(6) 0.062(5) -0.016(4) -0.020(3) -0.001(4)
C24 0.078(6) 0.161(11) 0.074(7) -0.018(6) -0.040(5) 0.003(7)

loop_
_atom_type_symbol
_atom_type_description
_atom_type_scat_dispersion_real
_atom_type_scat_dispersion_imag
_atom_type_scat_source
C C 0.0033 0.0016 'International Tables Vol C Tables 4.2.6.8 and 6.1.1.4'
H H 0.0000 0.0000 'International Tables Vol C Tables 4.2.6.8 and 6.1.1.4'
N N 0.0061 0.0033 'International Tables Vol C Tables 4.2.6.8 and 6.1.1.4'
Cu Cu 0.3201 1.2651 'International Tables Vol C Tables 4.2.6.8 and 6.1.1.4'
I I -0.4742 1.8119 'International Tables Vol C Tables 4.2.6.8 and 6.1.1.4'
Pb Pb -3.3944 10.1111 'International Tables Vol C Tables 4.2.6.8 and 6.1.1.4'

loop_
_geom_angle_atom_site_label_1
_geom_angle_atom_site_label_2
_geom_angle_atom_site_label_3
_geom_angle
I3 Cu1 I1 124.29(5)
I3 Cu1 I2 117.02(5)
I1 Cu1 I2 118.69(4)
C13 N2 C21 121.1(6)
C13 N2 C22 118.3(6)
C21 N2 C22 120.6(6)
C1 N1 C9 121.8(5)
C1 N1 C10 117.8(5)
C9 N1 C10 120.4(5)
N1 C1 C2 121.9(6)
N1 C1 H1 119.1
C2 C1 H1 119.1
C3 C2 C1 119.3(7)
C3 C2 H2 120.3
C1 C2 H2 120.3
C2 C3 C4 120.3(6)
C2 C3 H3 119.9
C4 C3 H3 119.9
C3 C4 C9 118.8(6)
C3 C4 C5 123.6(6)
C9 C4 C5 117.6(7)
C6 C5 C4 121.5(7)
C6 C5 H5 119.2
C4 C5 H5 119.2
C5 C6 C7 120.3(7)
C5 C6 H6 119.8
C7 C6 H6 119.8
C8 C7 C6 121.2(8)
C8 C7 H7 119.4
C6 C7 H7 119.4
C7 C8 C9 118.8(7)
C7 C8 H8 120.6
C9 C8 H8 120.6
N1 C9 C8 121.6(5)
N1 C9 C4 117.9(6)
C8 C9 C4 120.5(6)
N1 C10 C11 112.3(5)
N1 C10 H10A 109.2
C11 C10 H10A 109.2
N1 C10 H10B 109.2
C11 C10 H10B 109.2
H10A C10 H10B 107.9
C12 C11 C10 110.6(6)
C12 C11 H11A 109.5
C10 C11 H11A 109.5
C12 C11 H11B 109.5
C10 C11 H11B 109.5
H11A C11 H11B 108.1
C11 C12 H12A 109.5
C11 C12 H12B 109.5
H12A C12 H12B 109.5
C11 C12 H12C 109.5
H12A C12 H12C 109.5
H12B C12 H12C 109.5
N2 C13 C14 121.5(7)
N2 C13 H13 119.3
C14 C13 H13 119.3
C15 C14 C13 119.6(7)
C15 C14 H14 120.2
C13 C14 H14 120.2
C14 C15 C16 120.8(7)
C14 C15 H15 119.6
C16 C15 H15 119.6
C15 C16 C21 118.9(7)
C15 C16 C17 122.8(7)
C21 C16 C17 118.3(7)
C18 C17 C16 120.4(7)
C18 C17 H17 119.8
C16 C17 H17 119.8
C17 C18 C19 120.1(7)
C17 C18 H18 120.0
C19 C18 H18 120.0
C20 C19 C18 122.8(8)
C20 C19 H19 118.6
C18 C19 H19 118.6
C19 C20 C21 118.3(7)
C19 C20 H20 120.8
C21 C20 H20 120.8
N2 C21 C16 118.2(6)
N2 C21 C20 121.8(6)
C16 C21 C20 120.1(6)
N2 C22 C23 111.4(6)
N2 C22 H22A 109.3
C23 C22 H22A 109.3
N2 C22 H22B 109.3
C23 C22 H22B 109.3
H22A C22 H22B 108.0
C24 C23 C22 110.2(7)
C24 C23 H23A 109.6
C22 C23 H23A 109.6
C24 C23 H23B 109.6
C22 C23 H23B 109.6
H23A C23 H23B 108.1
C23 C24 H24A 109.5
C23 C24 H24B 109.5
H24A C24 H24B 109.5
C23 C24 H24C 109.5
H24A C24 H24C 109.5
H24B C24 H24C 109.5

loop_
_geom_bond_atom_site_label_1
_geom_bond_atom_site_label_2
_geom_bond_distance
I1 Cu1 2.5213(14)
I2 Cu1 2.5529(12)
I3 Cu1 2.5161(13)
N2 C13 1.331(9)
N2 C21 1.385(8)
N2 C22 1.474(8)
N1 C1 1.306(9)
N1 C9 1.382(8)
N1 C10 1.487(7)
C1 C2 1.373(10)
C1 H1 0.9300
C2 C3 1.362(11)
C2 H2 0.9300
C3 C4 1.390(11)
C3 H3 0.9300
C4 C9 1.414(8)
C4 C5 1.418(10)
C5 C6 1.333(13)
C5 H5 0.9300
C6 C7 1.400(12)
C6 H6 0.9300
C7 C8 1.370(10)
C7 H7 0.9300
C8 C9 1.407(9)
C8 H8 0.9300
C10 C11 1.518(9)
C10 H10A 0.9700
C10 H10B 0.9700
C11 C12 1.506(10)
C11 H11A 0.9700
C11 H11B 0.9700
C12 H12A 0.9600
C12 H12B 0.9600
C12 H12C 0.9600
C13 C14 1.396(11)
C13 H13 0.9300
C14 C15 1.330(12)
C14 H14 0.9300
C15 C16 1.411(10)
C15 H15 0.9300
C16 C21 1.413(9)
C16 C17 1.414(11)
C17 C18 1.358(12)
C17 H17 0.9300
C18 C19 1.381(12)
C18 H18 0.9300
C19 C20 1.351(11)
C19 H19 0.9300
C20 C21 1.416(9)
C20 H20 0.9300
C22 C23 1.527(10)
C22 H22A 0.9700
C22 H22B 0.9700
C23 C24 1.496(11)
C23 H23A 0.9700
C23 H23B 0.9700
C24 H24A 0.9600
C24 H24B 0.9600
C24 H24C 0.9600

loop_
_geom_hbond_atom_site_label_D
_geom_hbond_atom_site_label_H
_geom_hbond_atom_site_label_A
_geom_hbond_site_symmetry_A
_geom_hbond_distance_DH
_geom_hbond_distance_HA
_geom_hbond_distance_DA
_geom_hbond_angle_DHA
C10 H10A I2 2_665 0.97 3.09 4.046(6) 167.0
C13 H13 I3 2_556 0.93 3.04 3.871(6) 150.0
C18 H18 I1 1_465 0.93 3.08 3.986(6) 165.4
C2 H2 I3 1_655 0.93 3.16 3.852(6) 133.0
